data_7026155
loop_
_publ_author_name
'Oguadinma, Paul O.'
'Rodrigue-Witchel, Alexandre'
'Reber, Christian'
'Schaper, Frank'

_publ_section_title
;
 Intramolecular pi-stacking in copper(I) diketiminate phenanthroline
 complexes.
;
_journal_issue 37
_journal_name_full 'Dalton transactions (Cambridge, England : 2003)'
_journal_page_first 8759
_journal_page_last 8768
_journal_paper_doi 10.1039/c0dt00240b
_journal_volume 39
_journal_year 2010
_chemical_compound_source 'Synthesized by the authors. See text'
_chemical_formula_moiety 'C49 H49 Cu N4 O6'
_chemical_formula_sum 'C49 H49 Cu N4 O6'
_chemical_formula_weight 853.47
_chemical_name_systematic
;
?
;
_space_group_IT_number 15
_symmetry_cell_setting monoclinic
_symmetry_space_group_name_Hall '-C 2yc'
_symmetry_space_group_name_H-M 'C 1 2/c 1'
_atom_sites_solution_hydrogens geom
_atom_sites_solution_primary direct
_atom_sites_solution_secondary difmap
_audit_creation_method SHELXL-97
_cell_angle_alpha 90
_cell_angle_beta 124.751(4)
_cell_angle_gamma 90
_cell_formula_units_Z 4
_cell_length_a 24.122(2)
_cell_length_b 14.1366(12)
_cell_length_c 14.6893(13)
_cell_measurement_reflns_used 17652
_cell_measurement_temperature 150
_cell_measurement_theta_max 67.41
_cell_measurement_theta_min 3.84
_cell_volume 4115.7(6)
_computing_cell_refinement 'SAINT V7.34A (Bruker AXS, 2006b)'
_computing_data_collection 'APEX2 v2.1-0 (Bruker AXS, 2006a)'
_computing_data_reduction 'SAINT V7.34A (Bruker AXS, 2006b)'
_computing_molecular_graphics 'SHELXTL v6.12 (Bruker AXS, 2001)'
_computing_publication_material 'UdMX (Maris, 2004)'
_computing_structure_refinement 'SHELXL97 (Sheldrick, 2008)'
_computing_structure_solution 'SHELXS97 (Sheldrick, 2008)'
_diffrn_ambient_temperature 150
_diffrn_detector_area_resol_mean 8.3
_diffrn_measured_fraction_theta_full 0.992
_diffrn_measured_fraction_theta_max 0.992
_diffrn_measurement_device_type 'Bruker Microstar'
_diffrn_measurement_method \w
_diffrn_radiation_monochromator 'Helios optics'
_diffrn_radiation_source 'Rotating Anode'
_diffrn_radiation_type CuK\a
_diffrn_radiation_wavelength 1.54178
_diffrn_reflns_av_R_equivalents 0.068
_diffrn_reflns_av_sigmaI/netI 0.0247
_diffrn_reflns_limit_h_max 28
_diffrn_reflns_limit_h_min -28
_diffrn_reflns_limit_k_max 16
_diffrn_reflns_limit_k_min -16
_diffrn_reflns_limit_l_max 15
_diffrn_reflns_limit_l_min -17
_diffrn_reflns_number 43433
_diffrn_reflns_theta_full 67.85
_diffrn_reflns_theta_max 67.85
_diffrn_reflns_theta_min 3.84
_exptl_absorpt_coefficient_mu 1.207
_exptl_absorpt_correction_T_max 0.9414
_exptl_absorpt_correction_T_min 0.5296
_exptl_absorpt_correction_type multi-scan
_exptl_absorpt_process_details 'Sadabs (Sheldrick, 1996)'
_exptl_crystal_colour green
_exptl_crystal_density_diffrn 1.377
_exptl_crystal_density_method 'not measured'
_exptl_crystal_description needle
_exptl_crystal_F_000 1792
_exptl_crystal_size_max 0.22
_exptl_crystal_size_mid 0.05
_exptl_crystal_size_min 0.05
_refine_diff_density_max 0.262
_refine_diff_density_min -0.450
_refine_diff_density_rms 0.047
_refine_ls_extinction_method none
_refine_ls_goodness_of_fit_ref 1.069
_refine_ls_hydrogen_treatment constr
_refine_ls_matrix_type full
_refine_ls_number_parameters 276
_refine_ls_number_reflns 3707
_refine_ls_number_restraints 0
_refine_ls_restrained_S_all 1.069
_refine_ls_R_factor_all 0.0388
_refine_ls_R_factor_gt 0.0341
_refine_ls_shift/su_max 0.000
_refine_ls_shift/su_mean 0.000
_refine_ls_structure_factor_coef Fsqd
_refine_ls_weighting_details 'calc w=1/[\s^2^(Fo^2^)+(0.0648P)^2^+1.5215P] where P=(Fo^2^+2Fc^2^)/3'
_refine_ls_weighting_scheme calc
_refine_ls_wR_factor_gt 0.0987
_refine_ls_wR_factor_ref 0.1021
_reflns_number_gt 3232
_reflns_number_total 3707
_reflns_threshold_expression I>2\s(I)
_cod_data_source_file c0dt00240b.txt
_cod_data_source_block paul29
_cod_depositor_comments
;
The following automatic conversions were performed:

'_symmetry_cell_setting' value 'Monoclinic' changed to 'monoclinic'
according to /home/saulius/struct/CIF-dictionaries/cif_core.dic
dictionary named 'cif_core.dic' version 2.4.2 from
2011-04-26.

'_geom_bond_publ_flag' value 'Y' changed to 'y'
according to /home/saulius/struct/CIF-dictionaries/cif_core.dic
dictionary named 'cif_core.dic' version 2.4.2 from 2011-04-26 (38
times).

'_geom_angle_publ_flag' value 'Y' changed to 'y' according
to /home/saulius/struct/CIF-dictionaries/cif_core.dic dictionary
named 'cif_core.dic' version 2.4.2 from 2011-04-26 (54
times).

'_geom_torsion_publ_flag' value 'Y' changed to 'y' according
to /home/saulius/struct/CIF-dictionaries/cif_core.dic dictionary
named 'cif_core.dic' version 2.4.2 from 2011-04-26 (75 times).

Automatic conversion script
Id: cif_fix_values 1891 2012-01-12 08:04:46Z andrius 
;
_cod_original_sg_symbol_H-M C2/c
_cod_database_code 7026155

loop_
_symmetry_equiv_pos_as_xyz
'x, y, z'
'-x, y, -z+1/2'
'x+1/2, y+1/2, z'
'-x+1/2, y+1/2, -z+1/2'
'-x, -y, -z'
'x, -y, z-1/2'
'-x+1/2, -y+1/2, -z'
'x+1/2, -y+1/2, z-1/2'

loop_
_atom_site_label
_atom_site_type_symbol
_atom_site_fract_x
_atom_site_fract_y
_atom_site_fract_z
_atom_site_U_iso_or_equiv
_atom_site_adp_type
_atom_site_occupancy
_atom_site_symmetry_multiplicity
_atom_site_calc_flag
_atom_site_refinement_flags
Cu1 Cu 0.5000 0.28450(2) 0.2500 0.03185(13) Uani 1 2 d S
O1 O 0.28472(6) 0.55262(8) -0.04143(9) 0.0367(3) Uani 1 1 d .
O2 O 0.26927(6) 0.48820(9) -0.22392(9) 0.0408(3) Uani 1 1 d .
O3 O 0.29213(7) 0.30633(9) -0.24476(10) 0.0407(3) Uani 1 1 d .
N1 N 0.42362(6) 0.19671(9) 0.18299(11) 0.0285(3) Uani 1 1 d .
N2 N 0.52126(7) 0.39405(10) 0.18196(11) 0.0341(3) Uani 1 1 d .
C1 C 0.37729(9) 0.03447(13) 0.14670(16) 0.0411(4) Uani 1 1 d .
H1A H 0.3523 0.0450 0.1800 0.062 Uiso 1 1 calc R
H1B H 0.3953 -0.0301 0.1630 0.062 Uiso 1 1 calc R
H1C H 0.3470 0.0431 0.0663 0.062 Uiso 1 1 calc R
C2 C 0.43520(8) 0.10488(11) 0.19458(12) 0.0286(3) Uani 1 1 d .
C3 C 0.5000 0.06404(16) 0.2500 0.0311(5) Uani 1 2 d S
H3A H 0.5000 -0.0032 0.2500 0.037 Uiso 1 2 calc SR
C4 C 0.33393(7) 0.30271(12) 0.03986(13) 0.0302(3) Uani 1 1 d .
C5 C 0.32187(7) 0.39727(12) 0.04885(13) 0.0304(3) Uani 1 1 d .
H5A H 0.3291 0.4202 0.1156 0.036 Uiso 1 1 calc R
C6 C 0.29908(8) 0.45852(11) -0.04058(13) 0.0308(3) Uani 1 1 d .
C7 C 0.28860(8) 0.42562(12) -0.13840(13) 0.0321(4) Uani 1 1 d .
C8 C 0.30186(8) 0.33101(12) -0.14625(13) 0.0332(4) Uani 1 1 d .
C9 C 0.32384(8) 0.26984(12) -0.05764(13) 0.0320(4) Uani 1 1 d .
H9A H 0.3320 0.2052 -0.0639 0.038 Uiso 1 1 calc R
C10 C 0.35560(8) 0.23454(12) 0.13443(13) 0.0318(4) Uani 1 1 d .
H10A H 0.3544 0.2676 0.1927 0.038 Uiso 1 1 calc R
H10B H 0.3231 0.1814 0.1068 0.038 Uiso 1 1 calc R
C11 C 0.29651(11) 0.59122(14) 0.05717(15) 0.0475(5) Uani 1 1 d .
H11A H 0.2837 0.6582 0.0455 0.071 Uiso 1 1 calc R
H11B H 0.3445 0.5852 0.1173 0.071 Uiso 1 1 calc R
H11C H 0.2695 0.5570 0.0770 0.071 Uiso 1 1 calc R
C12 C 0.20101(11) 0.47673(16) -0.31570(15) 0.0513(5) Uani 1 1 d .
H12A H 0.1927 0.5146 -0.3782 0.077 Uiso 1 1 calc R
H12B H 0.1709 0.4978 -0.2950 0.077 Uiso 1 1 calc R
H12C H 0.1924 0.4099 -0.3371 0.077 Uiso 1 1 calc R
C13 C 0.30220(13) 0.21006(14) -0.25848(17) 0.0520(5) Uani 1 1 d .
H13A H 0.2939 0.2012 -0.3314 0.078 Uiso 1 1 calc R
H13B H 0.2709 0.1705 -0.2529 0.078 Uiso 1 1 calc R
H13C H 0.3487 0.1919 -0.2006 0.078 Uiso 1 1 calc R
C14 C 0.55016(8) 0.39226(13) 0.12600(14) 0.0379(4) Uani 1 1 d .
C15 C 0.57480(9) 0.47603(14) 0.10860(15) 0.0475(5) Uani 1 1 d .
H17A H 0.5983 0.4729 0.0744 0.057 Uiso 1 1 calc R
C16 C 0.56513(10) 0.56084(15) 0.14036(16) 0.0522(6) Uani 1 1 d .
H16A H 0.5807 0.6171 0.1264 0.063 Uiso 1 1 calc R
C17 C 0.53208(9) 0.56573(13) 0.19411(15) 0.0465(5) Uani 1 1 d .
C18 C 0.51594(10) 0.65203(13) 0.22427(17) 0.0573(6) Uani 1 1 d .
H19A H 0.5278 0.7105 0.2079 0.069 Uiso 1 1 calc R
C19 C 0.51395(8) 0.47875(12) 0.21779(14) 0.0383(4) Uani 1 1 d .
C20 C 0.55224(9) 0.30182(13) 0.07716(14) 0.0379(4) Uani 1 1 d .
C21 C 0.60105(10) 0.28546(16) 0.05533(17) 0.0492(5) Uani 1 1 d .
H20A H 0.6350 0.3314 0.0759 0.059 Uiso 1 1 calc R
C22 C 0.59983(11) 0.20289(18) 0.00408(18) 0.0565(6) Uani 1 1 d .
H21A H 0.6328 0.1932 -0.0112 0.068 Uiso 1 1 calc R
C23 C 0.55173(11) 0.13426(16) -0.02544(17) 0.0536(5) Uani 1 1 d .
H22A H 0.5514 0.0776 -0.0606 0.064 Uiso 1 1 calc R
C24 C 0.50376(10) 0.14935(14) -0.00292(16) 0.0450(4) Uani 1 1 d .
H23A H 0.4707 0.1023 -0.0219 0.054 Uiso 1 1 calc R
C25 C 0.50373(9) 0.23225(13) 0.04692(14) 0.0377(4) Uani 1 1 d .
H24A H 0.4702 0.2419 0.0607 0.045 Uiso 1 1 calc R

loop_
_atom_site_aniso_label
_atom_site_aniso_U_11
_atom_site_aniso_U_22
_atom_site_aniso_U_33
_atom_site_aniso_U_23
_atom_site_aniso_U_13
_atom_site_aniso_U_12
Cu1 0.02179(19) 0.02587(19) 0.0395(2) 0.000 0.01249(16) 0.000
O1 0.0397(7) 0.0304(6) 0.0322(6) -0.0002(5) 0.0159(5) 0.0024(5)
O2 0.0457(7) 0.0375(7) 0.0311(6) 0.0049(5) 0.0171(6) -0.0004(5)
O3 0.0533(8) 0.0355(6) 0.0321(6) -0.0014(5) 0.0235(6) 0.0008(6)
N1 0.0214(6) 0.0309(7) 0.0280(6) 0.0021(5) 0.0109(5) 0.0001(5)
N2 0.0220(6) 0.0315(7) 0.0338(7) 0.0036(6) 0.0071(6) -0.0011(5)
C1 0.0354(9) 0.0354(9) 0.0512(10) -0.0053(8) 0.0240(8) -0.0076(7)
C2 0.0276(8) 0.0325(8) 0.0262(7) -0.0020(6) 0.0156(7) -0.0034(6)
C3 0.0352(12) 0.0241(11) 0.0349(11) 0.000 0.0204(10) 0.000
C4 0.0171(7) 0.0365(9) 0.0294(8) 0.0015(6) 0.0089(6) -0.0019(6)
C5 0.0220(7) 0.0363(9) 0.0279(8) -0.0004(6) 0.0113(6) -0.0011(6)
C6 0.0224(7) 0.0313(8) 0.0319(8) -0.0019(6) 0.0114(7) -0.0026(6)
C7 0.0280(8) 0.0340(9) 0.0284(8) 0.0029(7) 0.0124(7) -0.0025(7)
C8 0.0293(8) 0.0363(9) 0.0297(8) -0.0026(7) 0.0144(7) -0.0038(7)
C9 0.0245(8) 0.0325(8) 0.0328(8) 0.0004(7) 0.0127(7) -0.0012(6)
C10 0.0222(8) 0.0377(9) 0.0313(8) 0.0038(7) 0.0127(7) 0.0004(6)
C11 0.0553(12) 0.0395(10) 0.0356(9) -0.0044(8) 0.0187(9) 0.0067(9)
C12 0.0514(12) 0.0544(12) 0.0324(9) 0.0064(8) 0.0146(9) 0.0078(9)
C13 0.0726(15) 0.0396(10) 0.0390(10) -0.0047(8) 0.0289(10) 0.0021(9)
C14 0.0219(8) 0.0431(10) 0.0330(8) 0.0077(7) 0.0064(7) -0.0046(7)
C15 0.0337(10) 0.0521(12) 0.0376(10) 0.0085(8) 0.0090(8) -0.0139(8)
C16 0.0369(10) 0.0452(11) 0.0421(10) 0.0116(9) 0.0033(8) -0.0164(9)
C17 0.0307(9) 0.0335(10) 0.0391(9) 0.0060(8) -0.0015(8) -0.0062(7)
C18 0.0437(12) 0.0284(9) 0.0515(12) 0.0046(8) -0.0015(8) -0.0058(8)
C19 0.0243(8) 0.0313(9) 0.0347(9) 0.0031(7) 0.0021(7) -0.0026(6)
C20 0.0277(8) 0.0459(10) 0.0324(8) 0.0103(7) 0.0126(7) 0.0022(7)
C21 0.0324(10) 0.0666(14) 0.0469(11) 0.0197(10) 0.0217(9) 0.0060(9)
C22 0.0487(12) 0.0752(16) 0.0563(13) 0.0225(11) 0.0364(11) 0.0223(11)
C23 0.0576(13) 0.0581(13) 0.0472(11) 0.0118(10) 0.0312(10) 0.0198(10)
C24 0.0448(10) 0.0453(11) 0.0436(10) 0.0034(8) 0.0243(9) 0.0043(8)
C25 0.0323(9) 0.0436(10) 0.0357(9) 0.0037(7) 0.0185(8) 0.0006(7)

loop_
_atom_type_symbol
_atom_type_description
_atom_type_scat_dispersion_real
_atom_type_scat_dispersion_imag
_atom_type_scat_source
C C 0.0181 0.0091 'International Tables Vol C Tables 4.2.6.8 and 6.1.1.4'
H H 0.0000 0.0000 'International Tables Vol C Tables 4.2.6.8 and 6.1.1.4'
Cu Cu -1.9646 0.5888 'International Tables Vol C Tables 4.2.6.8 and 6.1.1.4'
N N 0.0311 0.0180 'International Tables Vol C Tables 4.2.6.8 and 6.1.1.4'
O O 0.0492 0.0322 'International Tables Vol C Tables 4.2.6.8 and 6.1.1.4'

loop_
_geom_angle_atom_site_label_1
_geom_angle_atom_site_label_2
_geom_angle_atom_site_label_3
_geom_angle_site_symmetry_1
_geom_angle_site_symmetry_3
_geom_angle
_geom_angle_publ_flag
N1 CU1 N1 . 2_655 101.36(8) y
N1 CU1 N2 . . 130.95(5) y
N1 CU1 N2 2_655 . 107.29(6) y
N1 CU1 N2 . 2_655 107.29(6) y
N1 CU1 N2 2_655 2_655 130.95(5) y
N2 CU1 N2 . 2_655 82.52(8) y
C6 O1 C11 . . 117.47(13) y
C7 O2 C12 . . 113.38(14) y
C8 O3 C13 . . 117.00(14) y
C2 N1 C10 . . 121.17(13) y
C2 N1 CU1 . . 119.32(10) y
C10 N1 CU1 . . 118.97(10) y
C14 N2 C19 . . 118.64(15) y
C14 N2 CU1 . . 129.80(12) y
C19 N2 CU1 . . 110.56(12) y
C2 C1 H1A . . 109.5 ?
C2 C1 H1B . . 109.5 ?
H1A C1 H1B . . 109.5 ?
C2 C1 H1C . . 109.5 ?
H1A C1 H1C . . 109.5 ?
H1B C1 H1C . . 109.5 ?
N1 C2 C3 . . 124.14(15) y
N1 C2 C1 . . 120.88(14) y
C3 C2 C1 . . 114.98(15) y
C2 C3 C2 2_655 . 131.7(2) y
C2 C3 H3A 2_655 . 114.2 ?
C2 C3 H3A . . 114.2 ?
C9 C4 C5 . . 119.76(15) y
C9 C4 C10 . . 119.86(15) y
C5 C4 C10 . . 120.34(15) y
C4 C5 C6 . . 119.86(15) y
C4 C5 H5A . . 120.1 ?
C6 C5 H5A . . 120.1 ?
O1 C6 C7 . . 114.75(14) y
O1 C6 C5 . . 124.81(15) y
C7 C6 C5 . . 120.44(15) y
O2 C7 C6 . . 119.60(15) y
O2 C7 C8 . . 120.86(15) y
C6 C7 C8 . . 119.42(15) y
O3 C8 C9 . . 124.98(15) y
O3 C8 C7 . . 114.92(14) y
C9 C8 C7 . . 120.10(15) y
C4 C9 C8 . . 120.40(16) y
C4 C9 H9A . . 119.8 ?
C8 C9 H9A . . 119.8 ?
N1 C10 C4 . . 112.49(13) y
N1 C10 H10A . . 109.1 ?
C4 C10 H10A . . 109.1 ?
N1 C10 H10B . . 109.1 ?
C4 C10 H10B . . 109.1 ?
H10A C10 H10B . . 107.8 ?
O1 C11 H11A . . 109.5 ?
O1 C11 H11B . . 109.5 ?
H11A C11 H11B . . 109.5 ?
O1 C11 H11C . . 109.5 ?
H11A C11 H11C . . 109.5 ?
H11B C11 H11C . . 109.5 ?
O2 C12 H12A . . 109.5 ?
O2 C12 H12B . . 109.5 ?
H12A C12 H12B . . 109.5 ?
O2 C12 H12C . . 109.5 ?
H12A C12 H12C . . 109.5 ?
H12B C12 H12C . . 109.5 ?
O3 C13 H13A . . 109.5 ?
O3 C13 H13B . . 109.5 ?
H13A C13 H13B . . 109.5 ?
O3 C13 H13C . . 109.5 ?
H13A C13 H13C . . 109.5 ?
H13B C13 H13C . . 109.5 ?
N2 C14 C15 . . 120.80(18) y
N2 C14 C20 . . 118.95(15) y
C15 C14 C20 . . 120.16(17) y
C16 C15 C14 . . 120.5(2) y
C16 C15 H17A . . 119.8 ?
C14 C15 H17A . . 119.8 ?
C15 C16 C17 . . 120.03(18) y
C15 C16 H16A . . 120 ?
C17 C16 H16A . . 120 ?
C16 C17 C19 . . 116.69(19) y
C16 C17 C18 . . 123.96(18) y
C19 C17 C18 . . 119.4(2) y
C18 C18 C17 2_655 . 121.14(12) y
C18 C18 H19A 2_655 . 119.4 ?
C17 C18 H19A . . 119.4 ?
N2 C19 C17 . . 122.97(18) y
N2 C19 C19 . 2_655 117.83(10) y
C17 C19 C19 . 2_655 119.20(13) y
C25 C20 C21 . . 118.16(18) y
C25 C20 C14 . . 120.65(16) y
C21 C20 C14 . . 121.13(17) y
C22 C21 C20 . . 120.25(19) y
C22 C21 H20A . . 119.9 ?
C20 C21 H20A . . 119.9 ?
C23 C22 C21 . . 121.26(19) y
C23 C22 H21A . . 119.4 ?
C21 C22 H21A . . 119.4 ?
C22 C23 C24 . . 118.9(2) y
C22 C23 H22A . . 120.6 ?
C24 C23 H22A . . 120.6 ?
C25 C24 C23 . . 120.6(2) y
C25 C24 H23A . . 119.7 ?
C23 C24 H23A . . 119.7 ?
C24 C25 C20 . . 120.90(18) y
C24 C25 H24A . . 119.6 ?
C20 C25 H24A . . 119.6 ?

loop_
_geom_bond_atom_site_label_1
_geom_bond_atom_site_label_2
_geom_bond_site_symmetry_2
_geom_bond_distance
_geom_bond_publ_flag
Cu1 N1 . 1.9585(13) y
Cu1 N1 2_655 1.9585(13) y
Cu1 N2 . 2.0603(14) y
Cu1 N2 2_655 2.0603(14) y
O1 C6 . 1.373(2) y
O1 C11 . 1.417(2) y
O2 C7 . 1.382(2) y
O2 C12 . 1.423(2) y
O3 C8 . 1.372(2) y
O3 C13 . 1.417(2) y
N1 C2 . 1.318(2) y
N1 C10 . 1.467(2) y
N2 C14 . 1.347(2) y
N2 C19 . 1.359(2) y
C1 C2 . 1.522(2) y
C1 H1a . 0.98 ?
C1 H1b . 0.98 ?
C1 H1c . 0.98 ?
C2 C3 . 1.4102(18) y
C3 C2 2_655 1.4102(18) y
C3 H3a . 0.95 ?
C4 C9 . 1.389(2) y
C4 C5 . 1.390(2) y
C4 C10 . 1.518(2) y
C5 C6 . 1.398(2) y
C5 H5a . 0.95 ?
C6 C7 . 1.390(2) y
C7 C8 . 1.395(2) y
C8 C9 . 1.392(2) y
C9 H9a . 0.95 ?
C10 H10a . 0.99 ?
C10 H10b . 0.99 ?
C11 H11a . 0.98 ?
C11 H11b . 0.98 ?
C11 H11c . 0.98 ?
C12 H12a . 0.98 ?
C12 H12b . 0.98 ?
C12 H12c . 0.98 ?
C13 H13a . 0.98 ?
C13 H13b . 0.98 ?
C13 H13c . 0.98 ?
C14 C15 . 1.412(2) y
C14 C20 . 1.481(3) y
C15 C16 . 1.354(3) y
C15 H17a . 0.95 ?
C16 C17 . 1.408(3) y
C16 H16a . 0.95 ?
C17 C19 . 1.413(2) y
C17 C18 . 1.426(3) y
C18 C18 2_655 1.351(5) y
C18 H19a . 0.95 ?
C19 C19 2_655 1.440(4) y
C20 C25 . 1.393(3) y
C20 C21 . 1.405(3) y
C21 C22 . 1.380(3) y
C21 H20a . 0.95 ?
C22 C23 . 1.379(3) y
C22 H21a . 0.95 ?
C23 C24 . 1.389(3) y
C23 H22a . 0.95 ?
C24 C25 . 1.382(3) y
C24 H23a . 0.95 ?
C25 H24a . 0.95 ?

loop_
_geom_torsion_atom_site_label_1
_geom_torsion_atom_site_label_2
_geom_torsion_atom_site_label_3
_geom_torsion_atom_site_label_4
_geom_torsion_site_symmetry_1
_geom_torsion_site_symmetry_4
_geom_torsion
_geom_torsion_publ_flag
N1 CU1 N1 C2 2_655 . 1.05(9) y
N2 CU1 N1 C2 . . 126.20(12) y
N2 CU1 N1 C2 2_655 . -138.66(12) y
N1 CU1 N1 C10 2_655 . 172.69(13) y
N2 CU1 N1 C10 . . -62.16(14) y
N2 CU1 N1 C10 2_655 . 32.98(12) y
N1 CU1 N2 C14 . . -82.82(15) y
N1 CU1 N2 C14 2_655 . 40.09(15) y
N2 CU1 N2 C14 2_655 . 170.75(17) y
N1 CU1 N2 C19 . . 108.98(11) y
N1 CU1 N2 C19 2_655 . -128.10(11) y
N2 CU1 N2 C19 2_655 . 2.55(8) y
C10 N1 C2 C3 . . -173.62(12) y
CU1 N1 C2 C3 . . -2.2(2) y
C10 N1 C2 C1 . . 6.7(2) y
CU1 N1 C2 C1 . . 178.14(12) y
N1 C2 C3 C2 . 2_655 1.30(12) y
C1 C2 C3 C2 . 2_655 -178.99(14) y
C9 C4 C5 C6 . . 0.6(2) y
C10 C4 C5 C6 . . -177.19(14) y
C11 O1 C6 C7 . . -177.96(15) y
C11 O1 C6 C5 . . 2.7(2) y
C4 C5 C6 O1 . . 179.09(14) y
C4 C5 C6 C7 . . -0.2(2) y
C12 O2 C7 C6 . . -108.41(18) y
C12 O2 C7 C8 . . 75.7(2) y
O1 C6 C7 O2 . . 3.8(2) y
C5 C6 C7 O2 . . -176.80(14) y
O1 C6 C7 C8 . . 179.79(14) y
C5 C6 C7 C8 . . -0.8(2) y
C13 O3 C8 C9 . . 3.2(3) y
C13 O3 C8 C7 . . -177.41(17) y
O2 C7 C8 O3 . . -1.9(2) y
C6 C7 C8 O3 . . -177.86(14) y
O2 C7 C8 C9 . . 177.45(14) y
C6 C7 C8 C9 . . 1.5(2) y
C5 C4 C9 C8 . . 0.1(2) y
C10 C4 C9 C8 . . 177.91(14) y
O3 C8 C9 C4 . . 178.14(15) y
C7 C8 C9 C4 . . -1.2(2) y
C2 N1 C10 C4 . . -127.61(16) y
CU1 N1 C10 C4 . . 60.91(16) y
C9 C4 C10 N1 . . 66.38(19) y
C5 C4 C10 N1 . . -115.84(16) y
C19 N2 C14 C15 . . 2.5(2) y
CU1 N2 C14 C15 . . -164.93(12) y
C19 N2 C14 C20 . . -174.04(14) y
CU1 N2 C14 C20 . . 18.6(2) y
N2 C14 C15 C16 . . -5.2(3) y
C20 C14 C15 C16 . . 171.31(16) y
C14 C15 C16 C17 . . 1.9(3) y
C15 C16 C17 C19 . . 3.6(3) y
C15 C16 C17 C18 . . -175.93(17) y
C16 C17 C18 C18 . 2_655 179.9(2) y
C19 C17 C18 C18 . 2_655 0.5(3) y
C14 N2 C19 C17 . . 3.4(2) y
CU1 N2 C19 C17 . . 173.07(13) y
C14 N2 C19 C19 . 2_655 -176.95(17) y
CU1 N2 C19 C19 . 2_655 -7.3(2) y
C16 C17 C19 N2 . . -6.4(2) y
C18 C17 C19 N2 . . 173.12(16) y
C16 C17 C19 C19 . 2_655 173.95(18) y
C18 C17 C19 C19 . 2_655 -6.5(3) y
N2 C14 C20 C25 . . 26.9(2) y
C15 C14 C20 C25 . . -149.63(17) y
N2 C14 C20 C21 . . -156.07(16) y
C15 C14 C20 C21 . . 27.4(2) y
C25 C20 C21 C22 . . 0.8(3) y
C14 C20 C21 C22 . . -176.35(17) y
C20 C21 C22 C23 . . -0.9(3) y
C21 C22 C23 C24 . . 0.1(3) y
C22 C23 C24 C25 . . 0.8(3) y
C23 C24 C25 C20 . . -1.0(3) y
C21 C20 C25 C24 . . 0.2(3) y
C14 C20 C25 C24 . . 177.28(16) y
